data_4119924
loop_
_publ_author_name
'Stefan Diethelm'
'Erick M. Carreira'

_publ_contact_author_email schweizer@org.chem.ethz.ch
_publ_contact_author_name 'B. Schweizer'
_publ_section_title
;
 Total Synthesis of (\+-)-Gelsemoxonine
;
_journal_name_full 'Journal of the American Chemical Society'
_journal_page_first 8500
_journal_page_last 8503
_journal_paper_doi 10.1021/ja403823n
_journal_volume 135
_journal_year 2013
_chemical_formula_moiety 'C23 H33 N O9'
_chemical_formula_sum 'C23 H33 N O9'
_chemical_formula_weight 467.50
_chemical_name_systematic
; 
 ? 
;
_space_group_IT_number 2
_symmetry_cell_setting triclinic
_symmetry_space_group_name_Hall '-P 1'
_symmetry_space_group_name_H-M 'P -1'
_atom_sites_solution_hydrogens difmap
_atom_sites_solution_primary direct
_atom_sites_solution_secondary difmap
_audit_creation_method SHELXL-97
_cell_angle_alpha 108.396(3)
_cell_angle_beta 93.920(4)
_cell_angle_gamma 101.374(3)
_cell_formula_units_Z 2
_cell_length_a 9.9057(10)
_cell_length_b 10.7324(11)
_cell_length_c 12.5346(14)
_cell_measurement_reflns_used 4076
_cell_measurement_temperature 100(2)
_cell_measurement_theta_max 27.47
_cell_measurement_theta_min 2.59
_cell_volume 1227.4(2)
_computing_cell_refinement 'Bruker SAINT'
_computing_data_collection 'Bruker APEX2'
_computing_data_reduction 'Bruker SAINT'
_computing_molecular_graphics 'Platon, Ortep'
_computing_publication_material 'Bruker SHELXTL'
_computing_structure_refinement 'OLEX2 (Dolomanov, 2009), SHELXL-97 (Sheldrick, 2008)'
_computing_structure_solution 'SHELXS-97 (Sheldrick, 2008)'
_diffrn_ambient_temperature 100(2)
_diffrn_measured_fraction_theta_full 0.995
_diffrn_measured_fraction_theta_max 0.995
_diffrn_measurement_device_type 'Bruker APEX-II CCD'
_diffrn_measurement_method '\f and \w scans'
_diffrn_radiation_monochromator graphite
_diffrn_radiation_source 'fine-focus sealed tube'
_diffrn_radiation_type MoK\a
_diffrn_radiation_wavelength 0.71073
_diffrn_reflns_av_R_equivalents 0.0304
_diffrn_reflns_av_sigmaI/netI 0.0449
_diffrn_reflns_limit_h_max 12
_diffrn_reflns_limit_h_min -12
_diffrn_reflns_limit_k_max 13
_diffrn_reflns_limit_k_min -13
_diffrn_reflns_limit_l_max 16
_diffrn_reflns_limit_l_min -16
_diffrn_reflns_number 14014
_diffrn_reflns_theta_full 27.50
_diffrn_reflns_theta_max 27.50
_diffrn_reflns_theta_min 2.54
_exptl_absorpt_coefficient_mu 0.097
_exptl_absorpt_correction_T_max 0.9856
_exptl_absorpt_correction_T_min 0.9751
_exptl_absorpt_correction_type multi-scan
_exptl_absorpt_process_details SADABS
_exptl_crystal_colour colourless
_exptl_crystal_density_diffrn 1.265
_exptl_crystal_description prism
_exptl_crystal_F_000 500
_exptl_crystal_size_max 0.26
_exptl_crystal_size_mid 0.20
_exptl_crystal_size_min 0.15
_refine_diff_density_max 0.590
_refine_diff_density_min -0.366
_refine_diff_density_rms 0.050
_refine_ls_extinction_method none
_refine_ls_goodness_of_fit_ref 1.156
_refine_ls_hydrogen_treatment refall
_refine_ls_matrix_type full
_refine_ls_number_parameters 430
_refine_ls_number_reflns 5610
_refine_ls_number_restraints 0
_refine_ls_restrained_S_all 1.156
_refine_ls_R_factor_all 0.0623
_refine_ls_R_factor_gt 0.0427
_refine_ls_shift/su_max 0.000
_refine_ls_shift/su_mean 0.000
_refine_ls_structure_factor_coef Fsqd
_refine_ls_weighting_details 'calc w=1/[\s^2^(Fo^2^)+(0.0500P)^2^+0.0000P] where P=(Fo^2^+2Fc^2^)/3'
_refine_ls_weighting_scheme calc
_refine_ls_wR_factor_gt 0.0992
_refine_ls_wR_factor_ref 0.1095
_reflns_number_gt 4260
_reflns_number_total 5610
_reflns_threshold_expression >2sigma(I)
_cod_data_source_file ja403823n_si_002.cif
_cod_data_source_block ca040213_0m
_cod_database_code 4119924

loop_
_symmetry_equiv_pos_as_xyz
'x, y, z'
'-x, -y, -z'

loop_
_atom_site_label
_atom_site_type_symbol
_atom_site_fract_x
_atom_site_fract_y
_atom_site_fract_z
_atom_site_U_iso_or_equiv
_atom_site_adp_type
_atom_site_occupancy
_atom_site_symmetry_multiplicity
_atom_site_calc_flag
O5 O 0.93385(10) 0.65074(9) 0.81143(9) 0.0172(2) Uani 1 1 d
O10 O 0.45027(11) 0.57891(10) 0.78133(9) 0.0226(3) Uani 1 1 d
O11 O 0.50015(10) 0.37095(9) 0.73168(9) 0.0177(2) Uani 1 1 d
O16 O 0.69082(11) 0.77362(10) 0.97285(10) 0.0254(3) Uani 1 1 d
O19 O 0.94252(11) 0.34734(10) 0.51306(9) 0.0240(3) Uani 1 1 d
O20 O 0.71892(11) 0.33616(11) 0.45983(10) 0.0278(3) Uani 1 1 d
O23 O 0.91230(10) 0.33324(9) 0.80704(8) 0.0150(2) Uani 1 1 d
O25 O 0.78087(11) 0.14057(9) 0.67690(10) 0.0237(3) Uani 1 1 d
O26 O 0.96336(10) 0.14617(9) 0.79999(8) 0.0160(2) Uani 1 1 d
N1 N 0.64784(12) 0.54263(11) 0.85921(10) 0.0154(3) Uani 1 1 d
C2 C 0.71788(15) 0.66529(14) 0.94134(13) 0.0175(3) Uani 1 1 d
C3 C 0.83787(15) 0.60439(14) 0.96835(13) 0.0162(3) Uani 1 1 d
C4 C 0.96845(16) 0.65883(15) 0.92635(13) 0.0181(3) Uani 1 1 d
C6 C 0.90742(15) 0.51587(13) 0.73388(12) 0.0154(3) Uani 1 1 d
C7 C 0.82131(14) 0.40936(13) 0.77601(12) 0.0143(3) Uani 1 1 d
C8 C 0.75118(14) 0.46703(13) 0.88101(12) 0.0144(3) Uani 1 1 d
C9 C 0.52168(15) 0.50275(13) 0.78802(12) 0.0156(3) Uani 1 1 d
C12 C 0.37567(15) 0.29814(14) 0.64596(13) 0.0189(3) Uani 1 1 d
C13 C 0.39717(19) 0.15543(16) 0.60774(16) 0.0265(4) Uani 1 1 d
C14 C 0.24545(18) 0.30647(19) 0.70217(18) 0.0305(4) Uani 1 1 d
C15 C 0.37843(19) 0.35529(17) 0.54979(15) 0.0261(4) Uani 1 1 d
C17 C 0.83542(16) 0.51681(14) 0.62360(13) 0.0169(3) Uani 1 1 d
C18 C 0.84072(15) 0.39238(14) 0.52699(13) 0.0176(3) Uani 1 1 d
C21 C 0.7165(2) 0.21587(19) 0.36207(17) 0.0351(4) Uani 1 1 d
C22 C 0.5696(2) 0.15396(18) 0.30970(16) 0.0306(4) Uani 1 1 d
C24 C 0.87479(15) 0.19768(13) 0.75274(12) 0.0153(3) Uani 1 1 d
C27 C 0.95088(15) -0.00281(13) 0.75872(13) 0.0171(3) Uani 1 1 d
C28 C 1.06999(17) -0.01704(15) 0.83230(15) 0.0224(3) Uani 1 1 d
C29 C 0.97018(19) -0.04904(16) 0.63448(14) 0.0231(4) Uani 1 1 d
C30 C 0.81203(18) -0.07245(16) 0.78014(18) 0.0286(4) Uani 1 1 d
C31 C 0.69817(15) 0.36262(14) 0.92951(12) 0.0167(3) Uani 1 1 d
C32 C 0.66348(15) 0.27534(14) 0.96815(13) 0.0186(3) Uani 1 1 d
C33 C 0.6224(2) 0.16872(17) 1.01658(17) 0.0271(4) Uani 1 1 d
H14A H 0.1651(19) 0.2504(18) 0.6477(16) 0.034(5) Uiso 1 1 d
H14B H 0.2338(19) 0.3986(19) 0.7292(16) 0.034(5) Uiso 1 1 d
H14C H 0.247(2) 0.2664(19) 0.7672(19) 0.044(6) Uiso 1 1 d
H7 H 0.7496(16) 0.3463(15) 0.7153(14) 0.016(4) Uiso 1 1 d
H6 H 0.9936(16) 0.4881(14) 0.7202(13) 0.011(4) Uiso 1 1 d
H17A H 0.7394(18) 0.5256(15) 0.6284(14) 0.018(4) Uiso 1 1 d
H17B H 0.8839(17) 0.5920(17) 0.6071(14) 0.023(4) Uiso 1 1 d
H21A H 0.7688(16) 0.2652(15) 0.3140(14) 0.018(4) Uiso 1 1 d
H21B H 0.758(2) 0.152(2) 0.3889(17) 0.045(6) Uiso 1 1 d
H22A H 0.5223(18) 0.2143(17) 0.2860(15) 0.026(4) Uiso 1 1 d
H22B H 0.514(2) 0.123(2) 0.3642(19) 0.053(6) Uiso 1 1 d
H22C H 0.565(2) 0.070(2) 0.2393(18) 0.049(6) Uiso 1 1 d
H13A H 0.4891(19) 0.1515(16) 0.5749(15) 0.030(5) Uiso 1 1 d
H13B H 0.3951(19) 0.1238(18) 0.6727(18) 0.040(5) Uiso 1 1 d
H13C H 0.322(2) 0.0982(19) 0.5482(18) 0.043(6) Uiso 1 1 d
H15A H 0.3618(17) 0.4467(18) 0.5719(15) 0.031(5) Uiso 1 1 d
H15B H 0.466(2) 0.3538(17) 0.5164(16) 0.036(5) Uiso 1 1 d
H15C H 0.303(2) 0.2954(19) 0.4881(18) 0.043(5) Uiso 1 1 d
H3 H 0.8544(16) 0.6087(15) 1.0469(15) 0.021(4) Uiso 1 1 d
H4A H 1.0379(15) 0.6090(14) 0.9313(13) 0.010(4) Uiso 1 1 d
H4B H 1.0087(14) 0.7556(14) 0.9709(13) 0.011(4) Uiso 1 1 d
H28A H 1.0704(15) -0.1122(16) 0.8139(13) 0.018(4) Uiso 1 1 d
H28B H 1.1629(19) 0.0328(18) 0.8201(16) 0.033(5) Uiso 1 1 d
H28C H 1.0612(19) 0.0193(19) 0.9161(18) 0.042(5) Uiso 1 1 d
H29A H 0.8932(19) -0.0364(17) 0.5889(16) 0.034(5) Uiso 1 1 d
H29B H 0.9732(17) -0.1465(17) 0.6101(15) 0.026(4) Uiso 1 1 d
H29C H 1.0599(19) 0.0074(17) 0.6245(15) 0.030(5) Uiso 1 1 d
H30A H 0.735(2) -0.0590(17) 0.7325(16) 0.032(5) Uiso 1 1 d
H30B H 0.8037(19) -0.0338(18) 0.8627(18) 0.038(5) Uiso 1 1 d
H30C H 0.8082(17) -0.1729(17) 0.7585(15) 0.028(4) Uiso 1 1 d
H33A H 0.546(2) 0.175(2) 1.054(2) 0.058(7) Uiso 1 1 d
H33B H 0.612(2) 0.085(2) 0.963(2) 0.067(7) Uiso 1 1 d
H33C H 0.704(3) 0.179(3) 1.077(3) 0.095(9) Uiso 1 1 d

loop_
_atom_site_aniso_label
_atom_site_aniso_U_11
_atom_site_aniso_U_22
_atom_site_aniso_U_33
_atom_site_aniso_U_23
_atom_site_aniso_U_13
_atom_site_aniso_U_12
O5 0.0209(5) 0.0116(4) 0.0173(5) 0.0038(4) 0.0004(4) 0.0019(4)
O10 0.0211(6) 0.0193(5) 0.0269(6) 0.0054(5) -0.0008(5) 0.0090(4)
O11 0.0153(5) 0.0141(5) 0.0207(6) 0.0029(4) -0.0027(4) 0.0031(4)
O16 0.0216(6) 0.0169(5) 0.0318(7) -0.0006(5) 0.0005(5) 0.0066(4)
O19 0.0210(6) 0.0236(5) 0.0261(6) 0.0034(5) 0.0064(5) 0.0095(4)
O20 0.0252(6) 0.0283(6) 0.0232(6) -0.0033(5) -0.0006(5) 0.0117(5)
O23 0.0157(5) 0.0104(4) 0.0180(5) 0.0035(4) -0.0011(4) 0.0042(4)
O25 0.0233(6) 0.0156(5) 0.0261(6) 0.0013(5) -0.0074(5) 0.0039(4)
O26 0.0200(5) 0.0098(4) 0.0174(5) 0.0028(4) -0.0005(4) 0.0054(4)
N1 0.0152(6) 0.0128(5) 0.0177(6) 0.0035(5) 0.0005(5) 0.0051(5)
C2 0.0163(7) 0.0168(7) 0.0165(7) 0.0026(6) 0.0026(6) 0.0018(6)
C3 0.0160(7) 0.0156(7) 0.0142(7) 0.0028(6) -0.0009(6) 0.0021(5)
C4 0.0168(8) 0.0161(7) 0.0179(8) 0.0029(6) -0.0021(6) 0.0025(6)
C6 0.0149(7) 0.0117(6) 0.0182(8) 0.0030(6) 0.0024(6) 0.0036(5)
C7 0.0139(7) 0.0121(6) 0.0161(7) 0.0036(6) -0.0007(6) 0.0043(5)
C8 0.0129(7) 0.0143(6) 0.0159(7) 0.0046(6) -0.0003(6) 0.0046(5)
C9 0.0167(7) 0.0142(6) 0.0161(7) 0.0051(6) 0.0030(6) 0.0035(6)
C12 0.0147(7) 0.0175(7) 0.0208(8) 0.0052(6) -0.0039(6) -0.0002(6)
C13 0.0274(9) 0.0173(7) 0.0292(10) 0.0043(7) -0.0060(8) 0.0016(7)
C14 0.0183(9) 0.0305(9) 0.0374(11) 0.0075(8) 0.0046(8) -0.0005(7)
C15 0.0290(9) 0.0232(8) 0.0230(9) 0.0065(7) -0.0042(7) 0.0034(7)
C17 0.0183(8) 0.0158(7) 0.0189(8) 0.0067(6) 0.0061(6) 0.0065(6)
C18 0.0210(8) 0.0166(7) 0.0170(7) 0.0070(6) 0.0063(6) 0.0049(6)
C21 0.0358(11) 0.0316(9) 0.0301(10) -0.0041(8) 0.0064(8) 0.0129(8)
C22 0.0392(11) 0.0245(8) 0.0256(9) 0.0057(8) 0.0007(8) 0.0072(8)
C24 0.0172(7) 0.0127(6) 0.0161(7) 0.0048(6) 0.0031(6) 0.0039(5)
C27 0.0206(8) 0.0089(6) 0.0218(8) 0.0040(6) 0.0025(6) 0.0054(5)
C28 0.0279(9) 0.0148(7) 0.0243(9) 0.0052(6) -0.0007(7) 0.0080(6)
C29 0.0287(9) 0.0181(7) 0.0212(8) 0.0022(6) 0.0014(7) 0.0102(7)
C30 0.0242(9) 0.0194(8) 0.0461(12) 0.0150(8) 0.0100(8) 0.0056(7)
C31 0.0147(7) 0.0180(7) 0.0159(7) 0.0038(6) 0.0004(6) 0.0041(6)
C32 0.0166(8) 0.0202(7) 0.0201(8) 0.0069(6) 0.0038(6) 0.0061(6)
C33 0.0310(10) 0.0245(8) 0.0342(10) 0.0171(8) 0.0148(8) 0.0101(7)

loop_
_atom_type_symbol
_atom_type_description
_atom_type_scat_dispersion_real
_atom_type_scat_dispersion_imag
_atom_type_scat_source
C C 0.0033 0.0016 'International Tables Vol C Tables 4.2.6.8 and 6.1.1.4'
H H 0.0000 0.0000 'International Tables Vol C Tables 4.2.6.8 and 6.1.1.4'
N N 0.0061 0.0033 'International Tables Vol C Tables 4.2.6.8 and 6.1.1.4'
O O 0.0106 0.0060 'International Tables Vol C Tables 4.2.6.8 and 6.1.1.4'

loop_
_geom_angle_atom_site_label_1
_geom_angle_atom_site_label_2
_geom_angle_atom_site_label_3
_geom_angle
C6 O5 C4 112.50(11)
C9 O11 C12 121.16(11)
C18 O20 C21 115.73(12)
C24 O23 C7 115.52(11)
C24 O26 C27 119.61(11)
C9 N1 C2 132.88(11)
C9 N1 C8 132.41(11)
C2 N1 C8 94.58(11)
O16 C2 N1 132.03(14)
O16 C2 C3 136.20(14)
N1 C2 C3 91.75(10)
C4 C3 C2 111.53(12)
C4 C3 C8 112.26(11)
C2 C3 C8 86.36(11)
C4 C3 H3 112.6(10)
C2 C3 H3 114.7(9)
C8 C3 H3 116.8(9)
O5 C4 C3 108.71(12)
O5 C4 H4A 110.3(9)
C3 C4 H4A 111.0(9)
O5 C4 H4B 106.9(9)
C3 C4 H4B 111.6(8)
H4A C4 H4B 108.3(12)
O5 C6 C17 106.44(11)
O5 C6 C7 114.33(11)
C17 C6 C7 111.30(12)
O5 C6 H6 110.7(9)
C17 C6 H6 109.0(9)
C7 C6 H6 105.1(8)
O23 C7 C6 108.47(11)
O23 C7 C8 106.78(11)
C6 C7 C8 114.93(11)
O23 C7 H7 107.6(9)
C6 C7 H7 110.3(9)
C8 C7 H7 108.4(9)
C31 C8 N1 114.42(11)
C31 C8 C7 110.88(11)
N1 C8 C7 112.71(12)
C31 C8 C3 115.44(12)
N1 C8 C3 87.11(10)
C7 C8 C3 114.47(11)
O10 C9 O11 128.73(14)
O10 C9 N1 123.42(12)
O11 C9 N1 107.85(11)
O11 C12 C15 109.44(12)
O11 C12 C14 109.65(13)
C15 C12 C14 112.65(15)
O11 C12 C13 101.48(12)
C15 C12 C13 111.58(13)
C14 C12 C13 111.46(13)
C12 C13 H13A 111.2(9)
C12 C13 H13B 108.2(11)
H13A C13 H13B 111.3(15)
C12 C13 H13C 108.9(11)
H13A C13 H13C 107.6(15)
H13B C13 H13C 109.6(16)
C12 C14 H14A 109.2(11)
C12 C14 H14B 111.3(11)
H14A C14 H14B 108.7(15)
C12 C14 H14C 110.7(11)
H14A C14 H14C 105.4(15)
H14B C14 H14C 111.3(16)
C12 C15 H15A 113.1(11)
C12 C15 H15B 111.9(11)
H15A C15 H15B 110.0(14)
C12 C15 H15C 107.7(11)
H15A C15 H15C 107.8(15)
H15B C15 H15C 106.0(15)
C18 C17 C6 110.58(12)
C18 C17 H17A 110.6(9)
C6 C17 H17A 112.4(10)
C18 C17 H17B 107.3(10)
C6 C17 H17B 108.5(11)
H17A C17 H17B 107.3(13)
O19 C18 O20 123.74(13)
O19 C18 C17 123.78(14)
O20 C18 C17 112.46(12)
O20 C21 C22 108.08(13)
O20 C21 H21A 96.8(8)
C22 C21 H21A 110.9(9)
O20 C21 H21B 108.9(12)
C22 C21 H21B 110.8(12)
H21A C21 H21B 119.9(14)
C21 C22 H22A 114.2(10)
C21 C22 H22B 110.8(12)
H22A C22 H22B 106.4(15)
C21 C22 H22C 109.8(11)
H22A C22 H22C 108.1(16)
H22B C22 H22C 107.3(16)
O25 C24 O26 128.80(12)
O25 C24 O23 125.20(13)
O26 C24 O23 105.99(12)
O26 C27 C28 102.29(11)
O26 C27 C30 109.13(11)
C28 C27 C30 111.37(14)
O26 C27 C29 109.35(12)
C28 C27 C29 111.30(12)
C30 C27 C29 112.86(14)
C27 C28 H28A 109.5(9)
C27 C28 H28B 111.4(11)
H28A C28 H28B 108.7(13)
C27 C28 H28C 111.9(11)
H28A C28 H28C 107.3(14)
H28B C28 H28C 108.0(15)
C27 C29 H29A 109.7(11)
C27 C29 H29B 108.8(10)
H29A C29 H29B 110.3(14)
C27 C29 H29C 109.2(10)
H29A C29 H29C 108.5(15)
H29B C29 H29C 110.4(13)
C27 C30 H30A 109.9(11)
C27 C30 H30B 108.8(11)
H30A C30 H30B 110.4(15)
C27 C30 H30C 108.5(9)
H30A C30 H30C 109.1(14)
H30B C30 H30C 110.1(15)
C32 C31 C8 175.56(15)
C31 C32 C33 179.33(18)
C32 C33 H33A 114.3(14)
C32 C33 H33B 110.8(15)
H33A C33 H33B 112(2)
C32 C33 H33C 106.6(16)
H33A C33 H33C 106(2)
H33B C33 H33C 106(2)

loop_
_geom_bond_atom_site_label_1
_geom_bond_atom_site_label_2
_geom_bond_distance
O5 C6 1.4270(16)
O5 C4 1.4288(19)
O10 C9 1.1995(17)
O11 C9 1.3324(16)
O11 C12 1.4814(18)
O16 C2 1.1947(16)
O19 C18 1.2017(17)
O20 C18 1.3349(19)
O20 C21 1.4676(19)
O23 C24 1.3584(16)
O23 C7 1.4401(16)
O25 C24 1.1965(17)
O26 C24 1.3239(17)
O26 C27 1.4936(15)
N1 C9 1.3917(19)
N1 C2 1.4003(18)
N1 C8 1.4866(18)
C2 C3 1.532(2)
C3 C4 1.510(2)
C3 C8 1.5693(19)
C3 H3 0.972(18)
C4 H4A 0.961(15)
C4 H4B 0.995(14)
C6 C17 1.515(2)
C6 C7 1.540(2)
C6 H6 0.966(15)
C7 C8 1.5421(19)
C7 H7 0.976(17)
C8 C31 1.464(2)
C12 C15 1.515(2)
C12 C14 1.516(2)
C12 C13 1.517(2)
C13 H13A 1.028(18)
C13 H13B 0.98(2)
C13 H13C 0.97(2)
C14 H14A 0.970(19)
C14 H14B 0.973(18)
C14 H14C 1.04(2)
C15 H15A 0.982(17)
C15 H15B 0.993(19)
C15 H15C 0.99(2)
C17 C18 1.5061(19)
C17 H17A 0.978(17)
C17 H17B 0.944(17)
C21 C22 1.484(3)
C21 H21A 1.024(16)
C21 H21B 1.00(2)
C22 H22A 0.974(18)
C22 H22B 1.00(2)
C22 H22C 1.04(2)
C27 C28 1.509(2)
C27 C30 1.515(2)
C27 C29 1.516(2)
C28 H28A 0.974(15)
C28 H28B 1.016(19)
C28 H28C 1.01(2)
C29 H29A 0.98(2)
C29 H29B 1.000(16)
C29 H29C 1.012(18)
C30 H30A 1.00(2)
C30 H30B 1.00(2)
C30 H30C 1.017(17)
C31 C32 1.188(2)
C32 C33 1.460(2)
C33 H33A 0.92(2)
C33 H33B 0.92(2)
C33 H33C 1.03(3)

loop_
_geom_torsion_atom_site_label_1
_geom_torsion_atom_site_label_2
_geom_torsion_atom_site_label_3
_geom_torsion_atom_site_label_4
_geom_torsion
C9 N1 C2 O16 -2.0(3)
C8 N1 C2 O16 -177.99(16)
C9 N1 C2 C3 179.51(15)
C8 N1 C2 C3 3.47(11)
O16 C2 C3 C4 -69.2(2)
N1 C2 C3 C4 109.24(12)
O16 C2 C3 C8 178.29(18)
N1 C2 C3 C8 -3.28(10)
C6 O5 C4 C3 -73.92(14)
C2 C3 C4 O5 -48.30(15)
C8 C3 C4 O5 46.73(15)
C4 O5 C6 C17 164.93(11)
C4 O5 C6 C7 41.62(16)
C24 O23 C7 C6 -123.08(12)
C24 O23 C7 C8 112.52(12)
O5 C6 C7 O23 -106.66(13)
C17 C6 C7 O23 132.69(11)
O5 C6 C7 C8 12.74(18)
C17 C6 C7 C8 -107.90(14)
C9 N1 C8 C31 -62.74(19)
C2 N1 C8 C31 113.32(13)
C9 N1 C8 C7 65.17(19)
C2 N1 C8 C7 -118.76(12)
C9 N1 C8 C3 -179.46(15)
C2 N1 C8 C3 -3.39(11)
O23 C7 C8 C31 -47.21(15)
C6 C7 C8 C31 -167.56(12)
O23 C7 C8 N1 -176.96(10)
C6 C7 C8 N1 62.70(16)
O23 C7 C8 C3 85.54(13)
C6 C7 C8 C3 -34.80(17)
C4 C3 C8 C31 135.56(13)
C2 C3 C8 C31 -112.65(13)
C4 C3 C8 N1 -108.70(13)
C2 C3 C8 N1 3.09(10)
C4 C3 C8 C7 4.99(17)
C2 C3 C8 C7 116.79(12)
C12 O11 C9 O10 0.9(2)
C12 O11 C9 N1 -178.19(11)
C2 N1 C9 O10 5.2(2)
C8 N1 C9 O10 179.81(14)
C2 N1 C9 O11 -175.66(13)
C8 N1 C9 O11 -1.0(2)
C9 O11 C12 C15 62.42(16)
C9 O11 C12 C14 -61.60(17)
C9 O11 C12 C13 -179.56(13)
O5 C6 C17 C18 163.23(11)
C7 C6 C17 C18 -71.59(14)
C21 O20 C18 O19 -2.5(2)
C21 O20 C18 C17 178.70(14)
C6 C17 C18 O19 -43.2(2)
C6 C17 C18 O20 135.51(13)
C18 O20 C21 C22 170.17(15)
C27 O26 C24 O25 -0.6(2)
C27 O26 C24 O23 -179.75(10)
C7 O23 C24 O25 6.26(19)
C7 O23 C24 O26 -174.55(10)
C24 O26 C27 C28 179.17(12)
C24 O26 C27 C30 -62.77(17)
C24 O26 C27 C29 61.11(16)
N1 C8 C31 C32 174(2)
C7 C8 C31 C32 45(2)
C3 C8 C31 C32 -87(2)
C8 C31 C32 C33 52(16)
